data_2208433
loop_
_publ_author_name
'Anna Katrusiak'
'Andrzej Katrusiak'

_publ_section_title
;
 6-Chloro-3-chloromethylene-7-methyl-1,2,4-triazolo[4,3-<i>b</i>]pyridazine
;
_journal_coeditor_code TK2004
_journal_issue 3
_journal_name_full 'Acta Crystallographica Section E'
_journal_page_first o1167
_journal_page_last o1169
_journal_paper_doi 10.1107/S1600536806006027
_journal_volume 62
_journal_year 2006
_chemical_formula_iupac 'C7 H6 Cl2 N4'
_chemical_formula_moiety 'C7 H6 Cl2 N4'
_chemical_formula_sum 'C7 H6 Cl2 N4'
_chemical_formula_weight 217.06
_chemical_name_systematic
;
6-chloro-3-chloromethylene-7-methyl-1,2,4-triazolo[4,3-b]pyridazine
;
_space_group_IT_number 14
_symmetry_cell_setting monoclinic
_symmetry_space_group_name_Hall '-P 2yn'
_symmetry_space_group_name_H-M 'P 1 21/n 1'
_atom_sites_solution_hydrogens geom
_atom_sites_solution_primary direct
_atom_sites_solution_secondary difmap
_audit_creation_method SHELXL-97
_cell_angle_alpha 90
_cell_angle_beta 91.47(3)
_cell_angle_gamma 90
_cell_formula_units_Z 4
_cell_length_a 4.2640(9)
_cell_length_b 10.144(2)
_cell_length_c 21.308(4)
_cell_measurement_reflns_used 2037
_cell_measurement_temperature 293(2)
_cell_measurement_theta_max 29.9
_cell_measurement_theta_min 2.2
_cell_volume 921.4(3)
_computing_cell_refinement 'CrysAlis CCD'
_computing_data_collection 'CrysAlis CCD (Oxford Diffraction, 2004)'
_computing_data_reduction 'CrysAlis RED (Oxford Diffraction, 2004)'
_computing_molecular_graphics 'Stereochemical Workstation Operation Manual (Siemens, 1989)'
_computing_publication_material SHELXL97
_computing_structure_refinement 'SHELXL97 (Sheldrick, 1997)'
_computing_structure_solution 'SHELXS97 (Sheldrick, 1997)'
_diffrn_ambient_temperature 293(2)
_diffrn_measured_fraction_theta_full 0.903
_diffrn_measured_fraction_theta_max 0.903
_diffrn_measurement_device_type 'Kuma KM-4-CCD'
_diffrn_measurement_method \w
_diffrn_radiation_monochromator graphite
_diffrn_radiation_source 'fine-focus sealed tube'
_diffrn_radiation_type MoK\a
_diffrn_radiation_wavelength 0.71073
_diffrn_reflns_av_R_equivalents 0.060
_diffrn_reflns_av_sigmaI/netI 0.075
_diffrn_reflns_limit_h_max 5
_diffrn_reflns_limit_h_min -4
_diffrn_reflns_limit_k_max 12
_diffrn_reflns_limit_k_min -13
_diffrn_reflns_limit_l_max 28
_diffrn_reflns_limit_l_min -24
_diffrn_reflns_number 8015
_diffrn_reflns_theta_full 29.9
_diffrn_reflns_theta_max 29.88
_diffrn_reflns_theta_min 2.22
_diffrn_standards_decay_% 0
_diffrn_standards_number 0
_exptl_absorpt_coefficient_mu 0.659
_exptl_absorpt_correction_type none
_exptl_crystal_colour colourless
_exptl_crystal_density_diffrn 1.565
_exptl_crystal_density_method 'not measured'
_exptl_crystal_description prism
_exptl_crystal_F_000 440
_exptl_crystal_size_max 0.27
_exptl_crystal_size_mid 0.23
_exptl_crystal_size_min 0.16
_refine_diff_density_max 0.34
_refine_diff_density_min -0.27
_refine_ls_extinction_method none
_refine_ls_goodness_of_fit_ref 1.10
_refine_ls_hydrogen_treatment mixed
_refine_ls_matrix_type full
_refine_ls_number_parameters 125
_refine_ls_number_reflns 2392
_refine_ls_number_restraints 0
_refine_ls_restrained_S_all 1.10
_refine_ls_R_factor_all 0.135
_refine_ls_R_factor_gt 0.064
_refine_ls_shift/su_max 0.002
_refine_ls_shift/su_mean 0.000
_refine_ls_structure_factor_coef Fsqd
_refine_ls_weighting_details 'calc w=1/[\s^2^(Fo^2^)+(0.038P)^2^] where P=(Fo^2^+2Fc^2^)/3'
_refine_ls_weighting_scheme calc
_refine_ls_wR_factor_gt 0.095
_refine_ls_wR_factor_ref 0.114
_reflns_number_gt 1500
_reflns_number_total 2392
_reflns_threshold_expression I>2\s(I)
_cod_data_source_file tk2004.cif
_cod_data_source_block I
_cod_original_cell_volume 921.3(3)
_cod_original_sg_symbol_H-M 'P 21/n'
_cod_database_code 2208433

loop_
_symmetry_equiv_pos_as_xyz
'x, y, z'
'-x+1/2, y+1/2, -z+1/2'
'-x, -y, -z'
'x-1/2, -y-1/2, z-1/2'

loop_
_atom_site_type_symbol
_atom_site_label
_atom_site_fract_x
_atom_site_fract_y
_atom_site_fract_z
_atom_site_U_iso_or_equiv
_atom_site_adp_type
_atom_site_calc_flag
_atom_site_refinement_flags
_atom_site_occupancy
Cl Cl1 0.8576(2) 0.46527(8) 0.15541(4) 0.0574(3) Uani d . 1
Cl Cl2 0.12095(18) 0.89489(8) 0.21983(4) 0.0507(3) Uani d . 1
N N1 0.9146(6) 0.8101(2) 0.01270(11) 0.0450(6) Uani d . 1
N N2 0.9080(6) 0.6745(2) 0.01723(11) 0.0435(6) Uani d . 1
C C3 0.7253(7) 0.6409(3) 0.06350(13) 0.0351(7) Uani d . 1
N N4 0.6114(5) 0.7529(2) 0.09005(10) 0.0311(5) Uani d . 1
N N5 0.4180(5) 0.7612(2) 0.13983(10) 0.0340(5) Uani d . 1
C C6 0.3570(6) 0.8811(3) 0.15552(12) 0.0339(7) Uani d . 1
C C7 0.4676(7) 1.0005(3) 0.12585(14) 0.0379(7) Uani d . 1
C C8 0.6557(7) 0.9846(3) 0.07653(15) 0.0410(8) Uani d . 1
H H8 0.742(7) 1.051(3) 0.0539(14) 0.059(10) Uiso d . 1
C C9 0.7354(7) 0.8563(3) 0.05692(13) 0.0340(7) Uani d . 1
C C10 0.6525(7) 0.5058(3) 0.08365(14) 0.0419(7) Uani d . 1
H H10A 0.7112 0.4441 0.0512 0.054 Uiso calc R 1
H H10B 0.4285 0.4976 0.0895 0.054 Uiso calc R 1
C C11 0.3811(9) 1.1343(3) 0.15067(19) 0.0638(10) Uani d G 1
H H11A 0.1580 1.1466 0.1509 0.083 Uiso d G 1
H H11B 0.4721 1.1975 0.1229 0.083 Uiso d G 1
H H11C 0.4672 1.1464 0.1923 0.083 Uiso d G 1

loop_
_atom_site_aniso_label
_atom_site_aniso_U_11
_atom_site_aniso_U_22
_atom_site_aniso_U_33
_atom_site_aniso_U_12
_atom_site_aniso_U_13
_atom_site_aniso_U_23
Cl1 0.0596(6) 0.0572(5) 0.0555(6) -0.0017(4) 0.0054(4) 0.0175(4)
Cl2 0.0487(5) 0.0631(5) 0.0407(5) 0.0057(4) 0.0111(4) -0.0043(4)
N1 0.0472(17) 0.0463(16) 0.0422(16) -0.0011(12) 0.0124(13) 0.0060(13)
N2 0.0451(16) 0.0430(16) 0.0428(16) -0.0002(12) 0.0092(13) -0.0011(12)
C3 0.0335(17) 0.0381(17) 0.0340(17) 0.0015(12) 0.0041(14) -0.0004(13)
N4 0.0276(12) 0.0342(12) 0.0317(12) -0.0029(11) 0.0035(10) 0.0013(11)
N5 0.0308(13) 0.0403(14) 0.0312(13) -0.0030(11) 0.0056(10) 0.0010(11)
C6 0.0296(16) 0.0422(17) 0.0299(16) 0.0001(13) -0.0028(13) -0.0039(14)
C7 0.0375(17) 0.0319(16) 0.0441(18) -0.0009(12) -0.0012(15) -0.0026(13)
C8 0.0415(19) 0.0390(18) 0.0424(19) -0.0044(14) -0.0002(15) 0.0072(15)
C9 0.0341(17) 0.0365(17) 0.0312(16) -0.0047(12) 0.0005(14) 0.0054(12)
C10 0.0392(17) 0.0381(17) 0.0484(19) -0.0020(13) 0.0050(14) -0.0038(14)
C11 0.070(3) 0.042(2) 0.080(3) 0.0002(17) 0.009(2) -0.0127(18)

loop_
_atom_type_symbol
_atom_type_description
_atom_type_scat_dispersion_real
_atom_type_scat_dispersion_imag
_atom_type_scat_source
C C 0.0033 0.0016 'International Tables Vol C Tables 4.2.6.8 and 6.1.1.4'
H H 0.0000 0.0000 'International Tables Vol C Tables 4.2.6.8 and 6.1.1.4'
Cl Cl 0.1484 0.1585 'International Tables Vol C Tables 4.2.6.8 and 6.1.1.4'
N N 0.0061 0.0033 'International Tables Vol C Tables 4.2.6.8 and 6.1.1.4'

loop_
_geom_angle_atom_site_label_1
_geom_angle_atom_site_label_2
_geom_angle_atom_site_label_3
_geom_angle
C9 N1 N2 107.0(2)
C3 N2 N1 108.9(2)
N2 C3 N4 108.6(2)
N2 C3 C10 126.3(3)
N4 C3 C10 125.1(3)
N5 N4 C3 127.1(2)
N5 N4 C9 126.9(2)
C3 N4 C9 106.0(2)
C6 N5 N4 112.9(2)
N5 C6 C7 127.2(3)
N5 C6 Cl2 114.1(2)
C7 C6 Cl2 118.7(2)
C8 C7 C6 116.5(3)
C8 C7 C11 122.5(3)
C6 C7 C11 121.0(3)
C7 C8 C9 119.6(3)
C7 C8 H8 125.6(19)
C9 C8 H8 114.8(19)
N1 C9 N4 109.5(2)
N1 C9 C8 133.6(3)
N4 C9 C8 116.9(3)
C3 C10 Cl1 111.2(2)
C3 C10 H10A 109.4
Cl1 C10 H10A 109.4
C3 C10 H10B 109.4
Cl1 C10 H10B 109.4
H10A C10 H10B 108.0
C7 C11 H11A 111.8
C7 C11 H11B 106.2
H11A C11 H11B 109.5
C7 C11 H11C 110.4
H11A C11 H11C 109.5
H11B C11 H11C 109.5

loop_
_geom_bond_atom_site_label_1
_geom_bond_atom_site_label_2
_geom_bond_distance
Cl1 C10 1.790(3)
Cl2 C6 1.727(3)
N1 C9 1.315(3)
N1 N2 1.379(3)
N2 C3 1.317(3)
C3 N4 1.365(3)
C3 C10 1.472(4)
N4 N5 1.363(3)
N4 C9 1.377(3)
N5 C6 1.290(3)
C6 C7 1.451(4)
C7 C8 1.348(4)
C7 C11 1.506(4)
C8 C9 1.411(4)
C8 H8 0.91(3)
C10 H10A 0.9700
C10 H10B 0.9700
C11 H11A 0.9599
C11 H11B 0.9601
C11 H11C 0.9600

loop_
_geom_torsion_atom_site_label_1
_geom_torsion_atom_site_label_2
_geom_torsion_atom_site_label_3
_geom_torsion_atom_site_label_4
_geom_torsion
C9 N1 N2 C3 0.3(3)
N1 N2 C3 N4 -0.3(3)
N1 N2 C3 C10 179.4(3)
N2 C3 N4 N5 -178.9(2)
C10 C3 N4 N5 1.3(4)
N2 C3 N4 C9 0.2(3)
C10 C3 N4 C9 -179.6(3)
C3 N4 N5 C6 178.1(2)
C9 N4 N5 C6 -0.8(4)
N4 N5 C6 C7 0.8(4)
N4 N5 C6 Cl2 -178.33(17)
N5 C6 C7 C8 -0.2(4)
Cl2 C6 C7 C8 178.9(2)
N5 C6 C7 C11 -178.6(3)
Cl2 C6 C7 C11 0.4(4)
C6 C7 C8 C9 -0.4(4)
C11 C7 C8 C9 178.0(3)
N2 N1 C9 N4 -0.2(3)
N2 N1 C9 C8 178.4(3)
N5 N4 C9 N1 179.1(2)
C3 N4 C9 N1 0.0(3)
N5 N4 C9 C8 0.3(4)
C3 N4 C9 C8 -178.8(2)
C7 C8 C9 N1 -178.1(3)
C7 C8 C9 N4 0.3(4)
N2 C3 C10 Cl1 105.4(3)
N4 C3 C10 Cl1 -74.9(3)

loop_
_cod_related_entry_id
_cod_related_entry_database
_cod_related_entry_code
1 ChemSpider 21126315
